data_7018033
loop_
_publ_author_name
'Li, Shenyu'
'Wang, Zhe'
'Hor, T. S. Andy'
'Zhao, Jin'

_publ_section_title
;
 First crystallographic elucidation of a high-valent molybdenum oxo
 N-heterocyclic carbene complex [CpMo(VI)O(2)(IBz)](2)[Mo(6)O(19)].
;
_journal_issue 5
_journal_name_full 'Dalton transactions (Cambridge, England : 2003)'
_journal_page_first 1454
_journal_page_last 1456
_journal_paper_doi 10.1039/c2dt11616b
_journal_volume 41
_journal_year 2012
_chemical_formula_sum 'C44 H42 Mo8 N4 O23'
_chemical_formula_weight 1762.34
_chemical_name_systematic
;
?
;
_space_group_IT_number 14
_symmetry_cell_setting monoclinic
_symmetry_space_group_name_Hall '-P 2ybc'
_symmetry_space_group_name_H-M 'P 1 21/c 1'
_atom_sites_solution_hydrogens geom
_atom_sites_solution_primary direct
_atom_sites_solution_secondary difmap
_audit_creation_method SHELXL-97
_cell_angle_alpha 90.00
_cell_angle_beta 94.4590(10)
_cell_angle_gamma 90.00
_cell_formula_units_Z 2
_cell_length_a 9.8862(5)
_cell_length_b 8.4404(4)
_cell_length_c 31.7569(17)
_cell_measurement_reflns_used 5184
_cell_measurement_temperature 223(2)
_cell_measurement_theta_max 27.50
_cell_measurement_theta_min 2.35
_cell_volume 2641.9(2)
_computing_cell_refinement 'Bruker SMART'
_computing_data_collection 'Bruker SMART'
_computing_data_reduction 'Bruker SAINT'
_computing_molecular_graphics 'Bruker SHELXTL'
_computing_publication_material 'Bruker SHELXTL'
_computing_structure_refinement 'SHELXL-97 (Sheldrick, 1997)'
_computing_structure_solution 'SHELXS-97 (Sheldrick, 1990)'
_diffrn_ambient_temperature 223(2)
_diffrn_measured_fraction_theta_full 0.999
_diffrn_measured_fraction_theta_max 0.999
_diffrn_measurement_device_type 'CCD area detector'
_diffrn_measurement_method 'phi and omega scans'
_diffrn_radiation_monochromator graphite
_diffrn_radiation_source 'fine-focus sealed tube'
_diffrn_radiation_type MoK\a
_diffrn_radiation_wavelength 0.71073
_diffrn_reflns_av_R_equivalents 0.0367
_diffrn_reflns_av_sigmaI/netI 0.0425
_diffrn_reflns_limit_h_max 12
_diffrn_reflns_limit_h_min -12
_diffrn_reflns_limit_k_max 10
_diffrn_reflns_limit_k_min -10
_diffrn_reflns_limit_l_max 31
_diffrn_reflns_limit_l_min -41
_diffrn_reflns_number 18240
_diffrn_reflns_theta_full 27.50
_diffrn_reflns_theta_max 27.50
_diffrn_reflns_theta_min 2.07
_exptl_absorpt_coefficient_mu 1.920
_exptl_absorpt_correction_T_max 0.8312
_exptl_absorpt_correction_T_min 0.5139
_exptl_absorpt_correction_type multi-scan
_exptl_absorpt_process_details 'Sadabs,(Sheldrick 2001)'
_exptl_crystal_colour Yellow
_exptl_crystal_density_diffrn 2.215
_exptl_crystal_density_meas ?
_exptl_crystal_density_method 'not measured'
_exptl_crystal_description Block
_exptl_crystal_F_000 1708
_exptl_crystal_size_max 0.40
_exptl_crystal_size_mid 0.26
_exptl_crystal_size_min 0.10
_refine_diff_density_max 0.668
_refine_diff_density_min -0.437
_refine_diff_density_rms 0.110
_refine_ls_extinction_method none
_refine_ls_goodness_of_fit_ref 1.105
_refine_ls_hydrogen_treatment constr
_refine_ls_matrix_type full
_refine_ls_number_parameters 358
_refine_ls_number_reflns 6056
_refine_ls_number_restraints 0
_refine_ls_restrained_S_all 1.105
_refine_ls_R_factor_all 0.0442
_refine_ls_R_factor_gt 0.0373
_refine_ls_shift/su_max 0.002
_refine_ls_shift/su_mean 0.000
_refine_ls_structure_factor_coef Fsqd
_refine_ls_weighting_details 'calc w=1/[\s^2^(Fo^2^)+(0.0261P)^2^+3.4522P] where P=(Fo^2^+2Fc^2^)/3'
_refine_ls_weighting_scheme calc
_refine_ls_wR_factor_gt 0.0802
_refine_ls_wR_factor_ref 0.0829
_reflns_number_gt 5315
_reflns_number_total 6056
_reflns_threshold_expression >2sigma(I)
_cod_data_source_file c2dt11616b.txt
_cod_data_source_block 9182
_cod_depositor_comments
;
The following automatic conversions were performed:

'_symmetry_cell_setting' value 'Monoclinic' changed to 'monoclinic'
according to /home/saulius/struct/CIF-dictionaries/cif_core.dic
dictionary named 'cif_core.dic' version 2.4.1 from
2010-06-29.

'_exptl_absorpt_correction_type' value 'Multi-scan'
changed to 'multi-scan' according to
/home/saulius/struct/CIF-dictionaries/cif_core.dic dictionary named
'cif_core.dic' version 2.4.1 from 2010-06-29.

Automatic conversion script
Id: cif_fix_values 1715 2011-07-08 13:25:40Z adriana 

The following automatic conversions were performed:

'_exptl_crystal_density_meas' value 'Not Measured' was changed to '?'
- the value is perceived as not measured.

Automatic conversion script
Id: cif_fix_values 3008 2015-01-20 13:52:24Z robertas 
;
_cod_original_sg_symbol_H-M P2(1)/c
_cod_database_code 7018033

loop_
_symmetry_equiv_pos_as_xyz
'x, y, z'
'-x, y+1/2, -z+1/2'
'-x, -y, -z'
'x, -y-1/2, z-1/2'

loop_
_atom_site_label
_atom_site_type_symbol
_atom_site_fract_x
_atom_site_fract_y
_atom_site_fract_z
_atom_site_U_iso_or_equiv
_atom_site_adp_type
_atom_site_occupancy
_atom_site_symmetry_multiplicity
_atom_site_calc_flag
_atom_site_refinement_flags
Mo1 Mo 0.04604(4) 1.04436(4) 0.619419(12) 0.02983(9) Uani 1 1 d .
Mo2 Mo 0.53446(4) 0.35562(4) 0.562009(12) 0.03169(10) Uani 1 1 d .
Mo3 Mo 0.27958(3) 0.55357(4) 0.515549(12) 0.02870(9) Uani 1 1 d .
Mo4 Mo 0.42498(3) 0.27202(4) 0.464571(12) 0.02929(9) Uani 1 1 d .
N1 N 0.2982(3) 0.8148(4) 0.63708(10) 0.0285(7) Uani 1 1 d .
N2 N 0.1137(4) 0.6795(4) 0.63292(11) 0.0321(8) Uani 1 1 d .
O1 O 0.1428(4) 1.1796(4) 0.64842(11) 0.0527(9) Uani 1 1 d .
O2 O -0.0910(4) 0.9965(5) 0.64564(12) 0.0592(10) Uani 1 1 d .
O3 O 0.7034(3) 0.3385(3) 0.53826(10) 0.0351(7) Uani 1 1 d .
O4 O 0.5533(4) 0.2498(4) 0.60697(10) 0.0489(9) Uani 1 1 d .
O5 O 0.5811(3) 0.5660(3) 0.57972(9) 0.0326(6) Uani 1 1 d .
O6 O 0.3802(3) 0.7277(3) 0.54089(9) 0.0319(6) Uani 1 1 d .
O7 O 0.1193(3) 0.5942(3) 0.52662(11) 0.0410(8) Uani 1 1 d .
O8 O 0.3708(3) 0.1100(3) 0.43740(10) 0.0390(7) Uani 1 1 d .
O9 O 0.3450(3) 0.4249(3) 0.56127(9) 0.0313(6) Uani 1 1 d .
O10 O 0.2603(3) 0.3628(3) 0.48137(9) 0.0290(6) Uani 1 1 d .
O11 O 0.4632(3) 0.1990(3) 0.52082(9) 0.0320(6) Uani 1 1 d .
O12 O 0.5000 0.5000 0.5000 0.0227(7) Uani 1 2 d S
C1 C 0.1627(4) 0.8285(4) 0.63122(12) 0.0276(8) Uani 1 1 d .
C2 C 0.3337(5) 0.6569(5) 0.64160(13) 0.0346(9) Uani 1 1 d .
H2 H 0.4221 0.6159 0.6457 0.041 Uiso 1 1 calc R
C3 C 0.2185(5) 0.5735(5) 0.63899(13) 0.0369(10) Uani 1 1 d .
H3 H 0.2108 0.4628 0.6409 0.044 Uiso 1 1 calc R
C4 C 0.3991(4) 0.9443(5) 0.63614(14) 0.0347(9) Uani 1 1 d .
H4A H 0.3518 1.0460 0.6325 0.042 Uiso 1 1 calc R
H4B H 0.4536 0.9292 0.6119 0.042 Uiso 1 1 calc R
C5 C 0.4915(4) 0.9481(5) 0.67627(15) 0.0363(10) Uani 1 1 d .
C6 C 0.6165(5) 0.8748(6) 0.67870(16) 0.0473(12) Uani 1 1 d .
H6 H 0.6466 0.8251 0.6546 0.057 Uiso 1 1 calc R
C7 C 0.6981(6) 0.8737(7) 0.71604(18) 0.0601(15) Uani 1 1 d .
H7 H 0.7826 0.8219 0.7174 0.072 Uiso 1 1 calc R
C8 C 0.6567(6) 0.9469(8) 0.75057(19) 0.0701(18) Uani 1 1 d .
H8 H 0.7115 0.9434 0.7761 0.084 Uiso 1 1 calc R
C9 C 0.5346(7) 1.0267(9) 0.7488(2) 0.078(2) Uani 1 1 d .
H9 H 0.5079 1.0813 0.7726 0.094 Uiso 1 1 calc R
C10 C 0.4519(5) 1.0255(7) 0.71145(18) 0.0598(15) Uani 1 1 d .
H10 H 0.3679 1.0782 0.7101 0.072 Uiso 1 1 calc R
C11 C -0.0288(5) 0.6306(5) 0.62755(15) 0.0398(10) Uani 1 1 d .
H11A H -0.0424 0.5659 0.6020 0.048 Uiso 1 1 calc R
H11B H -0.0857 0.7253 0.6234 0.048 Uiso 1 1 calc R
C12 C -0.0751(4) 0.5376(5) 0.66439(14) 0.0342(9) Uani 1 1 d .
C13 C -0.0264(6) 0.5697(6) 0.70539(16) 0.0510(13) Uani 1 1 d .
H13 H 0.0411 0.6470 0.7109 0.061 Uiso 1 1 calc R
C14 C -0.0775(7) 0.4874(8) 0.73858(18) 0.0707(18) Uani 1 1 d .
H14 H -0.0441 0.5087 0.7665 0.085 Uiso 1 1 calc R
C15 C -0.1760(6) 0.3759(9) 0.7306(2) 0.079(2) Uani 1 1 d .
H15 H -0.2120 0.3223 0.7532 0.094 Uiso 1 1 calc R
C16 C -0.2222(6) 0.3420(8) 0.6905(2) 0.0705(18) Uani 1 1 d .
H16 H -0.2892 0.2639 0.6854 0.085 Uiso 1 1 calc R
C17 C -0.1720(5) 0.4210(6) 0.65655(18) 0.0499(12) Uani 1 1 d .
H17 H -0.2035 0.3955 0.6287 0.060 Uiso 1 1 calc R
C18 C -0.0210(4) 0.9333(5) 0.54964(13) 0.0331(9) Uani 1 1 d .
H18 H -0.0605 0.8269 0.5440 0.040 Uiso 1 1 calc R
C19 C -0.0926(4) 1.0700(5) 0.55451(15) 0.0381(10) Uani 1 1 d .
H19 H -0.1927 1.0804 0.5517 0.046 Uiso 1 1 calc R
C20 C 0.0022(5) 1.1978(5) 0.55893(14) 0.0395(10) Uani 1 1 d .
H20 H -0.0215 1.3117 0.5585 0.047 Uiso 1 1 calc R
C21 C 0.1318(4) 1.1359(5) 0.55435(14) 0.0379(10) Uani 1 1 d .
H21 H 0.2155 1.1985 0.5520 0.045 Uiso 1 1 calc R
C22 C 0.1201(4) 0.9732(5) 0.54994(13) 0.0346(9) Uani 1 1 d .
H22 H 0.1946 0.8992 0.5446 0.041 Uiso 1 1 calc R

loop_
_atom_site_aniso_label
_atom_site_aniso_U_11
_atom_site_aniso_U_22
_atom_site_aniso_U_33
_atom_site_aniso_U_23
_atom_site_aniso_U_13
_atom_site_aniso_U_12
Mo1 0.02901(19) 0.02724(18) 0.0337(2) -0.00008(15) 0.00534(15) 0.00094(14)
Mo2 0.02896(19) 0.03253(19) 0.0331(2) 0.00925(15) -0.00053(15) -0.00229(14)
Mo3 0.01893(17) 0.02662(17) 0.0410(2) -0.00149(15) 0.00524(14) 0.00105(13)
Mo4 0.02579(18) 0.02457(17) 0.0378(2) -0.00684(15) 0.00441(15) -0.00434(13)
N1 0.0290(17) 0.0284(16) 0.0277(18) 0.0016(14) 0.0005(14) -0.0015(13)
N2 0.038(2) 0.0300(17) 0.0273(18) 0.0049(14) -0.0025(15) -0.0053(15)
O1 0.058(2) 0.0429(18) 0.056(2) -0.0164(17) 0.0008(18) -0.0062(16)
O2 0.047(2) 0.075(2) 0.059(2) -0.001(2) 0.0247(18) -0.0061(19)
O3 0.0256(15) 0.0351(15) 0.0439(18) 0.0065(14) -0.0010(13) 0.0059(12)
O4 0.056(2) 0.0486(19) 0.0409(19) 0.0181(16) -0.0071(16) -0.0123(16)
O5 0.0330(16) 0.0344(15) 0.0305(15) 0.0016(13) 0.0022(12) -0.0083(12)
O6 0.0239(14) 0.0281(14) 0.0447(17) -0.0076(13) 0.0095(13) -0.0001(11)
O7 0.0217(14) 0.0364(16) 0.066(2) -0.0109(16) 0.0092(14) 0.0016(12)
O8 0.0348(16) 0.0320(15) 0.0510(19) -0.0128(14) 0.0090(14) -0.0098(13)
O9 0.0307(15) 0.0298(14) 0.0345(16) 0.0018(12) 0.0086(12) -0.0048(12)
O10 0.0204(13) 0.0280(14) 0.0389(16) -0.0056(12) 0.0043(12) -0.0029(11)
O11 0.0318(15) 0.0216(13) 0.0422(17) 0.0030(12) 0.0007(13) -0.0017(11)
O12 0.0181(17) 0.0236(17) 0.0263(19) -0.0008(15) 0.0021(15) 0.0001(14)
C1 0.030(2) 0.0275(19) 0.025(2) 0.0009(16) 0.0017(16) -0.0050(16)
C2 0.038(2) 0.037(2) 0.029(2) 0.0065(18) 0.0000(18) 0.0077(19)
C3 0.056(3) 0.025(2) 0.030(2) 0.0004(17) 0.000(2) 0.0021(19)
C4 0.028(2) 0.036(2) 0.040(2) 0.0020(19) 0.0049(18) -0.0034(17)
C5 0.026(2) 0.043(2) 0.040(2) 0.002(2) 0.0041(18) -0.0075(18)
C6 0.035(3) 0.067(3) 0.040(3) -0.002(2) 0.006(2) 0.003(2)
C7 0.041(3) 0.080(4) 0.058(4) 0.004(3) -0.009(3) 0.003(3)
C8 0.053(4) 0.108(5) 0.047(3) -0.010(3) -0.012(3) -0.016(3)
C9 0.069(4) 0.115(6) 0.050(3) -0.033(4) -0.001(3) -0.001(4)
C10 0.040(3) 0.084(4) 0.055(3) -0.027(3) 0.001(2) 0.003(3)
C11 0.044(3) 0.033(2) 0.040(3) 0.006(2) -0.008(2) -0.0121(19)
C12 0.034(2) 0.026(2) 0.042(2) 0.0063(18) -0.0007(19) 0.0007(17)
C13 0.052(3) 0.059(3) 0.041(3) -0.001(3) 0.002(2) -0.004(2)
C14 0.068(4) 0.107(5) 0.038(3) 0.017(3) 0.005(3) 0.007(4)
C15 0.046(3) 0.106(5) 0.086(5) 0.053(4) 0.019(3) 0.011(3)
C16 0.044(3) 0.080(4) 0.087(5) 0.033(4) 0.004(3) -0.011(3)
C17 0.041(3) 0.051(3) 0.057(3) 0.009(3) -0.003(2) -0.010(2)
C18 0.041(2) 0.028(2) 0.029(2) 0.0054(17) -0.0076(18) -0.0046(18)
C19 0.029(2) 0.039(2) 0.045(3) 0.011(2) -0.0053(19) 0.0008(18)
C20 0.053(3) 0.026(2) 0.038(3) 0.0065(18) -0.005(2) 0.0030(19)
C21 0.036(2) 0.042(2) 0.035(2) 0.014(2) 0.0003(19) -0.0115(19)
C22 0.036(2) 0.043(2) 0.026(2) 0.0047(18) 0.0041(18) 0.0102(19)

loop_
_atom_type_symbol
_atom_type_description
_atom_type_scat_dispersion_real
_atom_type_scat_dispersion_imag
_atom_type_scat_source
C C 0.0033 0.0016 'International Tables Vol C Tables 4.2.6.8 and 6.1.1.4'
H H 0.0000 0.0000 'International Tables Vol C Tables 4.2.6.8 and 6.1.1.4'
N N 0.0061 0.0033 'International Tables Vol C Tables 4.2.6.8 and 6.1.1.4'
O O 0.0106 0.0060 'International Tables Vol C Tables 4.2.6.8 and 6.1.1.4'
Mo Mo -1.6832 0.6857 'International Tables Vol C Tables 4.2.6.8 and 6.1.1.4'

loop_
_geom_angle_atom_site_label_1
_geom_angle_atom_site_label_2
_geom_angle_atom_site_label_3
_geom_angle
_geom_angle_site_symmetry_1
_geom_angle_site_symmetry_3
O2 Mo1 O1 109.23(18) . .
O2 Mo1 C1 98.59(17) . .
O1 Mo1 C1 101.51(16) . .
O2 Mo1 C20 115.69(18) . .
O1 Mo1 C20 97.67(17) . .
C1 Mo1 C20 132.10(16) . .
O2 Mo1 C19 91.05(18) . .
O1 Mo1 C19 131.40(16) . .
C1 Mo1 C19 119.01(15) . .
C20 Mo1 C19 35.16(15) . .
O2 Mo1 C21 147.41(18) . .
O1 Mo1 C21 91.64(16) . .
C1 Mo1 C21 101.45(15) . .
C20 Mo1 C21 34.25(15) . .
C19 Mo1 C21 56.72(15) . .
O2 Mo1 C18 100.54(17) . .
O1 Mo1 C18 147.43(16) . .
C1 Mo1 C18 86.43(14) . .
C20 Mo1 C18 56.41(15) . .
C19 Mo1 C18 32.81(14) . .
C21 Mo1 C18 55.80(14) . .
O2 Mo1 C22 133.64(17) . .
O1 Mo1 C22 117.00(16) . .
C1 Mo1 C22 76.01(14) . .
C20 Mo1 C22 56.19(15) . .
C19 Mo1 C22 55.87(15) . .
C21 Mo1 C22 32.99(15) . .
C18 Mo1 C22 34.03(14) . .
O4 Mo2 O3 104.76(15) . .
O4 Mo2 O5 103.62(14) . .
O3 Mo2 O5 89.31(12) . .
O4 Mo2 O11 102.69(14) . .
O3 Mo2 O11 88.01(12) . .
O5 Mo2 O11 153.35(12) . .
O4 Mo2 O9 102.20(15) . .
O3 Mo2 O9 152.97(12) . .
O5 Mo2 O9 86.25(12) . .
O11 Mo2 O9 84.20(12) . .
O4 Mo2 O12 177.92(12) . .
O3 Mo2 O12 77.14(9) . .
O5 Mo2 O12 77.14(8) . .
O11 Mo2 O12 76.42(8) . .
O9 Mo2 O12 75.87(8) . .
O7 Mo3 O9 103.19(14) . .
O7 Mo3 O6 102.86(13) . .
O9 Mo3 O6 89.00(12) . .
O7 Mo3 O10 103.43(13) . .
O9 Mo3 O10 88.04(12) . .
O6 Mo3 O10 153.53(11) . .
O7 Mo3 O3 103.52(14) . 3_666
O9 Mo3 O3 153.27(11) . 3_666
O6 Mo3 O3 86.15(13) . 3_666
O10 Mo3 O3 84.77(12) . 3_666
O7 Mo3 O12 179.47(12) . .
O9 Mo3 O12 77.28(8) . .
O6 Mo3 O12 76.87(8) . .
O10 Mo3 O12 76.82(8) . .
O3 Mo3 O12 76.02(8) 3_666 .
O8 Mo4 O11 104.52(14) . .
O8 Mo4 O10 103.01(13) . .
O11 Mo4 O10 88.79(12) . .
O8 Mo4 O6 103.47(13) . 3_666
O11 Mo4 O6 87.63(12) . 3_666
O10 Mo4 O6 153.33(11) . 3_666
O8 Mo4 O5 102.03(14) . 3_666
O11 Mo4 O5 153.41(11) . 3_666
O10 Mo4 O5 86.64(12) . 3_666
O6 Mo4 O5 84.84(12) 3_666 3_666
O8 Mo4 O12 178.14(11) . .
O11 Mo4 O12 77.31(8) . .
O10 Mo4 O12 77.25(8) . .
O6 Mo4 O12 76.18(8) 3_666 .
O5 Mo4 O12 76.12(8) 3_666 .
C1 N1 C2 109.8(3) . .
C1 N1 C4 126.9(3) . .
C2 N1 C4 123.2(3) . .
C1 N2 C3 110.1(4) . .
C1 N2 C11 127.0(4) . .
C3 N2 C11 122.8(4) . .
Mo2 O3 Mo3 116.85(14) . 3_666
Mo2 O5 Mo4 116.40(14) . 3_666
Mo3 O6 Mo4 116.65(13) . 3_666
Mo3 O9 Mo2 116.80(13) . .
Mo4 O10 Mo3 116.07(13) . .
Mo4 O11 Mo2 116.46(13) . .
Mo3 O12 Mo3 179.999(4) . 3_666
Mo3 O12 Mo2 90.006(13) . .
Mo3 O12 Mo2 89.995(13) 3_666 .
Mo3 O12 Mo2 89.996(13) . 3_666
Mo3 O12 Mo2 90.004(13) 3_666 3_666
Mo2 O12 Mo2 180.0 . 3_666
Mo3 O12 Mo4 90.302(12) . 3_666
Mo3 O12 Mo4 89.699(12) 3_666 3_666
Mo2 O12 Mo4 90.211(14) . 3_666
Mo2 O12 Mo4 89.790(14) 3_666 3_666
Mo3 O12 Mo4 89.698(12) . .
Mo3 O12 Mo4 90.302(12) 3_666 .
Mo2 O12 Mo4 89.788(14) . .
Mo2 O12 Mo4 90.210(14) 3_666 .
Mo4 O12 Mo4 179.999(16) 3_666 .
N1 C1 N2 105.8(3) . .
N1 C1 Mo1 127.3(3) . .
N2 C1 Mo1 126.9(3) . .
C3 C2 N1 107.1(4) . .
C2 C3 N2 107.2(4) . .
N1 C4 C5 111.3(3) . .
C10 C5 C6 118.5(5) . .
C10 C5 C4 120.3(4) . .
C6 C5 C4 121.2(4) . .
C5 C6 C7 120.8(5) . .
C8 C7 C6 120.0(5) . .
C7 C8 C9 120.7(6) . .
C8 C9 C10 119.2(6) . .
C5 C10 C9 120.8(5) . .
N2 C11 C12 113.8(4) . .
C13 C12 C17 119.7(5) . .
C13 C12 C11 121.6(4) . .
C17 C12 C11 118.6(4) . .
C12 C13 C14 119.8(5) . .
C15 C14 C13 120.1(6) . .
C16 C15 C14 120.2(6) . .
C15 C16 C17 121.0(6) . .
C12 C17 C16 119.1(5) . .
C19 C18 C22 108.2(4) . .
C19 C18 Mo1 71.4(3) . .
C22 C18 Mo1 73.1(2) . .
C18 C19 C20 107.8(4) . .
C18 C19 Mo1 75.8(3) . .
C20 C19 Mo1 69.9(2) . .
C21 C20 C19 107.9(4) . .
C21 C20 Mo1 76.4(2) . .
C19 C20 Mo1 74.9(2) . .
C22 C21 C20 108.1(4) . .
C22 C21 Mo1 74.8(2) . .
C20 C21 Mo1 69.3(2) . .
C21 C22 C18 107.9(4) . .
C21 C22 Mo1 72.2(3) . .
C18 C22 Mo1 72.9(2) . .

loop_
_geom_bond_atom_site_label_1
_geom_bond_atom_site_label_2
_geom_bond_distance
_geom_bond_site_symmetry_2
Mo1 O2 1.694(3) .
Mo1 O1 1.711(3) .
Mo1 C1 2.173(4) .
Mo1 C20 2.329(4) .
Mo1 C19 2.395(4) .
Mo1 C21 2.420(4) .
Mo1 C18 2.450(4) .
Mo1 C22 2.453(4) .
Mo2 O4 1.682(3) .
Mo2 O3 1.891(3) .
Mo2 O5 1.908(3) .
Mo2 O11 1.952(3) .
Mo2 O9 1.960(3) .
Mo2 O12 2.3183(4) .
Mo3 O7 1.685(3) .
Mo3 O9 1.887(3) .
Mo3 O6 1.916(3) .
Mo3 O10 1.943(3) .
Mo3 O3 1.955(3) 3_666
Mo3 O12 2.3160(3) .
Mo4 O8 1.682(3) .
Mo4 O11 1.899(3) .
Mo4 O10 1.912(3) .
Mo4 O6 1.947(3) 3_666
Mo4 O5 1.959(3) 3_666
Mo4 O12 2.3214(3) .
N1 C1 1.343(5) .
N1 C2 1.383(5) .
N1 C4 1.481(5) .
N2 C1 1.350(5) .
N2 C3 1.372(5) .
N2 C11 1.465(5) .
O3 Mo3 1.955(3) 3_666
O5 Mo4 1.959(3) 3_666
O6 Mo4 1.947(3) 3_666
O12 Mo3 2.3161(3) 3_666
O12 Mo2 2.3184(4) 3_666
O12 Mo4 2.3213(3) 3_666
C2 C3 1.336(6) .
C4 C5 1.509(6) .
C5 C10 1.377(7) .
C5 C6 1.379(6) .
C6 C7 1.381(7) .
C7 C8 1.350(8) .
C8 C9 1.379(9) .
C9 C10 1.387(8) .
C11 C12 1.510(6) .
C12 C13 1.379(7) .
C12 C17 1.382(6) .
C13 C14 1.390(7) .
C14 C15 1.364(9) .
C15 C16 1.352(10) .
C16 C17 1.390(8) .
C18 C19 1.369(6) .
C18 C22 1.435(6) .
C19 C20 1.428(6) .
C20 C21 1.401(6) .
C21 C22 1.384(6) .
